data_4024103
loop_
_publ_author_name
'Nathalie Lebrasseur'
'Julien Gagnepain'
'Aur\'elie Ozanne-Beaudenon'
'Jean-Michel L\'eger'
'St\'ephane Quideau'

_publ_section_title
;
 Efficient Access to Orthoquinols and Their [4 + 2] Cyclodimers
 via SIBX-Mediated Hydroxylative Phenol Dearomatization
;
_journal_name_full 'Journal of Organic Chemistry'
_journal_page_first 6280
_journal_page_last 6283
_journal_paper_doi 10.1021/jo0708893
_journal_volume 72
_journal_year 2007
_chemical_formula_sum 'C20 H28 O4'
_chemical_formula_weight 332.42
_chemical_name_systematic
; 
 ? 
;
_space_group_IT_number 14
_symmetry_cell_setting monoclinic
_symmetry_space_group_name_Hall '-P 2ybc'
_symmetry_space_group_name_H-M 'P 1 21/c 1'
_atom_sites_solution_hydrogens geom
_atom_sites_solution_primary direct
_atom_sites_solution_secondary difmap
_audit_creation_method SHELXL-97
_cell_angle_alpha 90.00
_cell_angle_beta 105.954(4)
_cell_angle_gamma 90.00
_cell_formula_units_Z 4
_cell_length_a 10.1430(6)
_cell_length_b 21.7743(13)
_cell_length_c 8.3134(6)
_cell_measurement_temperature 113(2)
_cell_volume 1765.3(2)
_computing_structure_refinement 'SHELXL-97 (Sheldrick, 1997)'
_computing_structure_solution 'SHELXS-97 (Sheldrick, 1990)'
_diffrn_ambient_temperature 113(2)
_diffrn_measured_fraction_theta_full 0.960
_diffrn_measured_fraction_theta_max 0.960
_diffrn_radiation_monochromator graphite
_diffrn_radiation_source 'fine-focus sealed tube'
_diffrn_radiation_type CuK\a
_diffrn_radiation_wavelength 1.54180
_diffrn_reflns_av_R_equivalents 0.0000
_diffrn_reflns_av_sigmaI/netI 0.0418
_diffrn_reflns_limit_h_max 11
_diffrn_reflns_limit_h_min -12
_diffrn_reflns_limit_k_max 0
_diffrn_reflns_limit_k_min -26
_diffrn_reflns_limit_l_max 9
_diffrn_reflns_limit_l_min 0
_diffrn_reflns_number 3346
_diffrn_reflns_theta_full 72.23
_diffrn_reflns_theta_max 72.23
_diffrn_reflns_theta_min 6.87
_exptl_absorpt_coefficient_mu 0.687
_exptl_absorpt_correction_T_max 0.9345
_exptl_absorpt_correction_T_min 0.8748
_exptl_crystal_density_diffrn 1.251
_exptl_crystal_density_method 'not measured'
_exptl_crystal_F_000 720
_exptl_crystal_size_max 0.20
_exptl_crystal_size_mid 0.15
_exptl_crystal_size_min 0.10
_refine_diff_density_max 0.472
_refine_diff_density_min -0.341
_refine_diff_density_rms 0.090
_refine_ls_extinction_coef 0.0012(5)
_refine_ls_extinction_expression Fc^*^=kFc[1+0.001xFc^2^\l^3^/sin(2\q)]^-1/4^
_refine_ls_extinction_method SHELXL
_refine_ls_goodness_of_fit_ref 1.064
_refine_ls_hydrogen_treatment mixed
_refine_ls_matrix_type full
_refine_ls_number_parameters 226
_refine_ls_number_reflns 3346
_refine_ls_number_restraints 0
_refine_ls_restrained_S_all 1.064
_refine_ls_R_factor_all 0.0949
_refine_ls_R_factor_gt 0.0859
_refine_ls_shift/su_max 0.000
_refine_ls_shift/su_mean 0.000
_refine_ls_structure_factor_coef Fsqd
_refine_ls_weighting_details 'calc w=1/[\s^2^(Fo^2^)+(0.0766P)^2^+6.4423P] where P=(Fo^2^+2Fc^2^)/3'
_refine_ls_weighting_scheme calc
_refine_ls_wR_factor_gt 0.2378
_refine_ls_wR_factor_ref 0.2414
_reflns_number_gt 2782
_reflns_number_total 3346
_reflns_threshold_expression >2sigma(I)
_cod_data_source_file jo0708893si20070430_022725.cif
_cod_data_source_block jgc2663b
_cod_original_sg_symbol_H-M 'P 21/c'
_cod_database_code 4024103

loop_
_symmetry_equiv_pos_as_xyz
'x, y, z'
'-x, y+1/2, -z+1/2'
'-x, -y, -z'
'x, -y-1/2, z-1/2'

loop_
_atom_site_label
_atom_site_type_symbol
_atom_site_fract_x
_atom_site_fract_y
_atom_site_fract_z
_atom_site_U_iso_or_equiv
_atom_site_adp_type
_atom_site_occupancy
_atom_site_symmetry_multiplicity
_atom_site_calc_flag
_atom_site_refinement_flags
_atom_site_disorder_assembly
_atom_site_disorder_group
C1 C 0.6285(4) 0.66332(16) -0.2347(5) 0.0227(8) Uani 1 1 d . . .
H1 H 0.6252 0.7089 -0.2488 0.027 Uiso 1 1 calc R . .
C2 C 0.5435(4) 0.63468(17) -0.3943(5) 0.0241(8) Uani 1 1 d . . .
C3 C 0.4587(4) 0.58776(18) -0.3916(5) 0.0281(9) Uani 1 1 d . . .
H3 H 0.4126 0.5679 -0.4932 0.034 Uiso 1 1 calc R . .
C4 C 0.4363(4) 0.56671(18) -0.2349(5) 0.0264(8) Uani 1 1 d . . .
C5 C 0.4492(4) 0.61482(17) -0.0988(5) 0.0232(8) Uani 1 1 d . . .
C6 C 0.5897(3) 0.64736(16) -0.0703(5) 0.0213(8) Uani 1 1 d . . .
H6 H 0.5834 0.6871 -0.0125 0.026 Uiso 1 1 calc R . .
C7 C 0.5649(5) 0.65750(19) -0.5555(5) 0.0337(9) Uani 1 1 d . . .
H7A H 0.5125 0.6319 -0.6481 0.051 Uiso 1 1 calc R . .
H7B H 0.6626 0.6554 -0.5498 0.051 Uiso 1 1 calc R . .
H7C H 0.5335 0.7001 -0.5740 0.051 Uiso 1 1 calc R . .
O8 O 0.4039(3) 0.51292(12) -0.2135(4) 0.0348(7) Uani 1 1 d . . .
C9 C 0.3295(4) 0.66208(18) -0.1564(5) 0.0288(9) Uani 1 1 d . . .
H9 H 0.3473 0.6874 -0.2486 0.035 Uiso 1 1 calc R . .
C10 C 0.1914(4) 0.6302(2) -0.2241(6) 0.0438(12) Uani 1 1 d . . .
H10A H 0.1732 0.6039 -0.1370 0.066 Uiso 1 1 calc R . .
H10B H 0.1933 0.6051 -0.3213 0.066 Uiso 1 1 calc R . .
H10C H 0.1189 0.6612 -0.2576 0.066 Uiso 1 1 calc R . .
C11 C 0.3231(4) 0.7052(2) -0.0141(6) 0.0384(10) Uani 1 1 d . . .
H11A H 0.2500 0.7354 -0.0550 0.058 Uiso 1 1 calc R . .
H11B H 0.4111 0.7265 0.0271 0.058 Uiso 1 1 calc R . .
H11C H 0.3042 0.6814 0.0771 0.058 Uiso 1 1 calc R . .
O12 O 0.4327(3) 0.58852(12) 0.0503(3) 0.0279(6) Uani 1 1 d . . .
H12 H 0.4739 0.5547 0.0677 0.042 Uiso 1 1 calc R . .
C13 C 0.7080(4) 0.60957(16) 0.0482(5) 0.0232(8) Uani 1 1 d . . .
H13 H 0.6795 0.5943 0.1471 0.028 Uiso 1 1 calc R . .
C14 C 0.7441(4) 0.55679(16) -0.0472(5) 0.0245(8) Uani 1 1 d . . .
H14 H 0.7380 0.5153 -0.0150 0.029 Uiso 1 1 calc R . .
C15 C 0.7850(4) 0.57236(16) -0.1799(5) 0.0240(8) Uani 1 1 d . . .
C16 C 0.7825(4) 0.64106(17) -0.2117(5) 0.0245(8) Uani 1 1 d . . .
H16 H 0.8157 0.6514 -0.3111 0.029 Uiso 1 1 calc R . .
C17 C 0.8349(4) 0.65161(16) 0.1056(5) 0.0223(8) Uani 1 1 d . . .
C18 C 0.8636(4) 0.67442(17) -0.0554(5) 0.0256(8) Uani 1 1 d . . .
C19 C 0.8243(4) 0.52883(19) -0.2979(5) 0.0340(10) Uani 1 1 d . . .
H19A H 0.8190 0.4866 -0.2596 0.051 Uiso 1 1 calc R . .
H19B H 0.9182 0.5376 -0.3016 0.051 Uiso 1 1 calc R . .
H19C H 0.7614 0.5338 -0.4100 0.051 Uiso 1 1 calc R . .
O20 O 0.7974(3) 0.70157(12) 0.1924(4) 0.0305(7) Uani 1 1 d . . .
H20 H 0.8678 0.7216 0.2409 0.046 Uiso 1 1 calc R . .
C21 C 0.9619(4) 0.61649(17) 0.2146(5) 0.0254(8) Uani 1 1 d . . .
H21 H 0.9900 0.5854 0.1418 0.031 Uiso 1 1 calc R . .
C22 C 1.0846(4) 0.65933(19) 0.2858(5) 0.0316(9) Uani 1 1 d . . .
H22A H 1.1016 0.6841 0.1951 0.047 Uiso 1 1 calc R . .
H22B H 1.1661 0.6347 0.3376 0.047 Uiso 1 1 calc R . .
H22C H 1.0643 0.6865 0.3699 0.047 Uiso 1 1 calc R . .
C23 C 0.9271(4) 0.58230(19) 0.3578(5) 0.0308(9) Uani 1 1 d . . .
H23A H 1.0106 0.5639 0.4303 0.046 Uiso 1 1 calc R . .
H23B H 0.8602 0.5499 0.3122 0.046 Uiso 1 1 calc R . .
H23C H 0.8881 0.6111 0.4229 0.046 Uiso 1 1 calc R . .
O24 O 0.9383(3) 0.71751(13) -0.0598(4) 0.0354(7) Uani 1 1 d . . .

loop_
_atom_site_aniso_label
_atom_site_aniso_U_11
_atom_site_aniso_U_22
_atom_site_aniso_U_33
_atom_site_aniso_U_23
_atom_site_aniso_U_13
_atom_site_aniso_U_12
C1 0.0248(18) 0.0183(16) 0.025(2) -0.0001(14) 0.0070(14) 0.0023(13)
C2 0.0274(18) 0.0246(18) 0.0194(19) -0.0013(14) 0.0047(15) 0.0050(14)
C3 0.0280(19) 0.029(2) 0.024(2) -0.0041(15) 0.0016(15) -0.0017(15)
C4 0.0188(16) 0.0301(19) 0.027(2) -0.0014(16) 0.0011(14) -0.0022(14)
C5 0.0210(17) 0.0268(18) 0.0216(19) -0.0003(14) 0.0057(14) -0.0026(14)
C6 0.0224(17) 0.0191(17) 0.0217(19) -0.0002(14) 0.0052(14) 0.0013(13)
C7 0.043(2) 0.032(2) 0.025(2) 0.0026(16) 0.0076(17) -0.0025(17)
O8 0.0369(15) 0.0270(14) 0.0363(17) 0.0048(12) 0.0027(12) -0.0096(12)
C9 0.0227(18) 0.036(2) 0.027(2) 0.0046(16) 0.0059(15) 0.0049(15)
C10 0.024(2) 0.059(3) 0.043(3) -0.005(2) 0.0003(18) 0.0019(19)
C11 0.030(2) 0.044(2) 0.041(3) -0.001(2) 0.0102(18) 0.0071(18)
O12 0.0246(13) 0.0333(15) 0.0263(15) 0.0043(11) 0.0079(11) -0.0018(11)
C13 0.0231(17) 0.0237(18) 0.0225(19) 0.0009(14) 0.0057(14) 0.0010(14)
C14 0.0257(18) 0.0174(16) 0.027(2) 0.0000(14) 0.0022(15) -0.0003(14)
C15 0.0219(17) 0.0249(18) 0.026(2) -0.0003(15) 0.0083(14) 0.0025(14)
C16 0.0258(18) 0.0269(19) 0.023(2) 0.0014(14) 0.0097(15) 0.0029(14)
C17 0.0221(17) 0.0190(16) 0.025(2) -0.0031(14) 0.0054(14) 0.0021(13)
C18 0.0201(17) 0.0232(18) 0.033(2) 0.0037(15) 0.0058(15) 0.0029(14)
C19 0.040(2) 0.029(2) 0.034(2) -0.0035(17) 0.0121(18) 0.0061(17)
O20 0.0247(13) 0.0282(14) 0.0378(17) -0.0123(12) 0.0073(12) 0.0010(11)
C21 0.0221(17) 0.0269(18) 0.026(2) -0.0007(15) 0.0043(15) 0.0008(14)
C22 0.0232(19) 0.035(2) 0.034(2) 0.0019(17) 0.0038(16) -0.0010(16)
C23 0.0263(19) 0.036(2) 0.027(2) 0.0031(16) 0.0019(16) 0.0014(16)
O24 0.0297(14) 0.0325(15) 0.0399(17) 0.0107(13) 0.0025(12) -0.0081(12)

loop_
_atom_type_symbol
_atom_type_description
_atom_type_scat_dispersion_real
_atom_type_scat_dispersion_imag
_atom_type_scat_source
C C 0.0181 0.0091 'International Tables Vol C Tables 4.2.6.8 and 6.1.1.4'
H H 0.0000 0.0000 'International Tables Vol C Tables 4.2.6.8 and 6.1.1.4'
O O 0.0492 0.0322 'International Tables Vol C Tables 4.2.6.8 and 6.1.1.4'

loop_
_geom_angle_atom_site_label_1
_geom_angle_atom_site_label_2
_geom_angle_atom_site_label_3
_geom_angle
_geom_angle_site_symmetry_1
_geom_angle_site_symmetry_3
_geom_angle_publ_flag
C2 C1 C6 117.3(3) . . ?
C2 C1 C16 106.5(3) . . ?
C6 C1 C16 107.6(3) . . ?
C3 C2 C7 121.3(4) . . ?
C3 C2 C1 121.1(4) . . ?
C7 C2 C1 117.5(3) . . ?
C2 C3 C4 120.9(4) . . ?
O8 C4 C3 122.5(4) . . ?
O8 C4 C5 121.0(4) . . ?
C3 C4 C5 116.5(3) . . ?
O12 C5 C4 111.4(3) . . ?
O12 C5 C6 112.1(3) . . ?
C4 C5 C6 108.5(3) . . ?
O12 C5 C9 105.4(3) . . ?
C4 C5 C9 108.9(3) . . ?
C6 C5 C9 110.5(3) . . ?
C5 C6 C13 111.7(3) . . ?
C5 C6 C1 114.2(3) . . ?
C13 C6 C1 109.5(3) . . ?
C10 C9 C11 109.6(3) . . ?
C10 C9 C5 111.8(3) . . ?
C11 C9 C5 111.2(3) . . ?
C14 C13 C17 108.3(3) . . ?
C14 C13 C6 109.1(3) . . ?
C17 C13 C6 108.3(3) . . ?
C15 C14 C13 115.0(3) . . ?
C14 C15 C19 125.8(3) . . ?
C14 C15 C16 113.8(3) . . ?
C19 C15 C16 120.3(3) . . ?
C15 C16 C18 110.1(3) . . ?
C15 C16 C1 106.8(3) . . ?
C18 C16 C1 103.8(3) . . ?
O20 C17 C18 109.8(3) . . ?
O20 C17 C13 107.2(3) . . ?
C18 C17 C13 105.4(3) . . ?
O20 C17 C21 112.1(3) . . ?
C18 C17 C21 110.1(3) . . ?
C13 C17 C21 112.0(3) . . ?
O24 C18 C16 122.7(4) . . ?
O24 C18 C17 123.3(4) . . ?
C16 C18 C17 113.9(3) . . ?
C23 C21 C22 109.4(3) . . ?
C23 C21 C17 111.2(3) . . ?
C22 C21 C17 112.2(3) . . ?

loop_
_geom_bond_atom_site_label_1
_geom_bond_atom_site_label_2
_geom_bond_distance
_geom_bond_site_symmetry_2
_geom_bond_publ_flag
C1 C2 1.505(5) . ?
C1 C6 1.562(5) . ?
C1 C16 1.597(5) . ?
C2 C3 1.340(5) . ?
C2 C7 1.500(6) . ?
C3 C4 1.457(6) . ?
C4 O8 1.242(5) . ?
C4 C5 1.521(5) . ?
C5 O12 1.416(5) . ?
C5 C6 1.550(5) . ?
C5 C9 1.563(5) . ?
C6 C13 1.561(5) . ?
C9 C10 1.526(6) . ?
C9 C11 1.526(6) . ?
C13 C14 1.498(5) . ?
C13 C17 1.545(5) . ?
C14 C15 1.325(5) . ?
C15 C19 1.495(5) . ?
C15 C16 1.518(5) . ?
C16 C18 1.518(5) . ?
C17 O20 1.414(4) . ?
C17 C18 1.529(5) . ?
C17 C21 1.557(5) . ?
C18 O24 1.213(4) . ?
C21 C23 1.525(6) . ?
C21 C22 1.538(5) . ?

loop_
_geom_torsion_atom_site_label_1
_geom_torsion_atom_site_label_2
_geom_torsion_atom_site_label_3
_geom_torsion_atom_site_label_4
_geom_torsion
_geom_torsion_site_symmetry_1
_geom_torsion_site_symmetry_2
_geom_torsion_site_symmetry_3
_geom_torsion_site_symmetry_4
_geom_torsion_publ_flag
C6 C1 C2 C3 -14.1(5) . . . . ?
C16 C1 C2 C3 106.4(4) . . . . ?
C6 C1 C2 C7 170.3(3) . . . . ?
C16 C1 C2 C7 -69.3(4) . . . . ?
C7 C2 C3 C4 -178.7(4) . . . . ?
C1 C2 C3 C4 5.8(6) . . . . ?
C2 C3 C4 O8 -152.5(4) . . . . ?
C2 C3 C4 C5 29.8(5) . . . . ?
O8 C4 C5 O12 5.4(5) . . . . ?
C3 C4 C5 O12 -176.8(3) . . . . ?
O8 C4 C5 C6 129.2(4) . . . . ?
C3 C4 C5 C6 -53.0(4) . . . . ?
O8 C4 C5 C9 -110.5(4) . . . . ?
C3 C4 C5 C9 67.3(4) . . . . ?
O12 C5 C6 C13 41.1(4) . . . . ?
C4 C5 C6 C13 -82.4(4) . . . . ?
C9 C5 C6 C13 158.3(3) . . . . ?
O12 C5 C6 C1 166.1(3) . . . . ?
C4 C5 C6 C1 42.6(4) . . . . ?
C9 C5 C6 C1 -76.7(4) . . . . ?
C2 C1 C6 C5 -12.3(4) . . . . ?
C16 C1 C6 C5 -132.2(3) . . . . ?
C2 C1 C6 C13 113.9(3) . . . . ?
C16 C1 C6 C13 -6.0(4) . . . . ?
O12 C5 C9 C10 -72.0(4) . . . . ?
C4 C5 C9 C10 47.7(4) . . . . ?
C6 C5 C9 C10 166.8(3) . . . . ?
O12 C5 C9 C11 50.9(4) . . . . ?
C4 C5 C9 C11 170.6(3) . . . . ?
C6 C5 C9 C11 -70.4(4) . . . . ?
C5 C6 C13 C14 76.5(4) . . . . ?
C1 C6 C13 C14 -51.1(4) . . . . ?
C5 C6 C13 C17 -165.8(3) . . . . ?
C1 C6 C13 C17 66.6(4) . . . . ?
C17 C13 C14 C15 -58.2(4) . . . . ?
C6 C13 C14 C15 59.4(4) . . . . ?
C13 C14 C15 C19 -178.8(3) . . . . ?
C13 C14 C15 C16 -1.9(5) . . . . ?
C14 C15 C16 C18 53.7(4) . . . . ?
C19 C15 C16 C18 -129.2(4) . . . . ?
C14 C15 C16 C1 -58.3(4) . . . . ?
C19 C15 C16 C1 118.7(4) . . . . ?
C2 C1 C16 C15 -67.0(4) . . . . ?
C6 C1 C16 C15 59.5(4) . . . . ?
C2 C1 C16 C18 176.7(3) . . . . ?
C6 C1 C16 C18 -56.8(3) . . . . ?
C14 C13 C17 O20 178.9(3) . . . . ?
C6 C13 C17 O20 60.7(4) . . . . ?
C14 C13 C17 C18 61.9(3) . . . . ?
C6 C13 C17 C18 -56.3(4) . . . . ?
C14 C13 C17 C21 -57.8(4) . . . . ?
C6 C13 C17 C21 -175.9(3) . . . . ?
C15 C16 C18 O24 139.6(4) . . . . ?
C1 C16 C18 O24 -106.5(4) . . . . ?
C15 C16 C18 C17 -44.4(4) . . . . ?
C1 C16 C18 C17 69.6(4) . . . . ?
O20 C17 C18 O24 49.7(5) . . . . ?
C13 C17 C18 O24 164.9(3) . . . . ?
C21 C17 C18 O24 -74.1(4) . . . . ?
O20 C17 C18 C16 -126.3(3) . . . . ?
C13 C17 C18 C16 -11.1(4) . . . . ?
C21 C17 C18 C16 109.8(3) . . . . ?
O20 C17 C21 C23 68.9(4) . . . . ?
C18 C17 C21 C23 -168.6(3) . . . . ?
C13 C17 C21 C23 -51.7(4) . . . . ?
O20 C17 C21 C22 -54.1(4) . . . . ?
C18 C17 C21 C22 68.5(4) . . . . ?
C13 C17 C21 C22 -174.6(3) . . . . ?
